data_7243870
loop_
_publ_author_name
'Wang, Ying'
'Fu, Yaomei'
'You, Siqi'
'Li, Xuexin'
'Zhao, Liang'
'Qin, Chao'
'Wang, Xinlong'

_publ_section_title
;
 Two Zr-based heterometal--organic frameworks for efficient CO2 reduction
 under visible light
;
_journal_issue 46
_journal_name_full CrystEngComm
_journal_page_first 8115
_journal_page_last 8120
_journal_paper_doi 10.1039/D1CE01198G
_journal_volume 23
_journal_year 2021
_chemical_formula_moiety 'C33 H29 Cl N3 Ni O13 Zr3, 2(Cl), 1[C3H7NO], 5[H2O]'
_chemical_formula_sum 'C36 H52 Cl3 N4 Ni O19 Zr3'
_chemical_formula_weight 1283.53
_space_group_crystal_system orthorhombic
_space_group_IT_number 19
_space_group_name_Hall 'P 2ac 2ab'
_space_group_name_H-M_alt 'P 21 21 21'
_atom_sites_solution_hydrogens geom
_atom_sites_solution_primary dual
_audit_creation_date 2021-07-21
_audit_creation_method
;
Olex2 1.5-beta
(compiled 2021.06.29 svn.r12e2184c for OlexSys, GUI svn.r6374)
;
_audit_update_record
;
2021-07-31 deposited with the CCDC.	2021-10-13 downloaded from the CCDC.
;
_cell_angle_alpha 90
_cell_angle_beta 90
_cell_angle_gamma 90
_cell_formula_units_Z 4
_cell_length_a 10.510(4)
_cell_length_b 16.988(7)
_cell_length_c 29.610(12)
_cell_measurement_reflns_used 4703
_cell_measurement_temperature 173(2)
_cell_measurement_theta_max 25.000
_cell_measurement_theta_min 1.953
_cell_volume 5287(4)
_computing_cell_refinement 'SAINT+ Ver. 2016.5-0 (Bruker-AXS, 2016)'
_computing_data_collection 'APEX3 Ver. 2016.5-0 (Bruker-AXS, 2016)'
_computing_data_reduction 'SAINT+ Ver. 2016.5-0 (Bruker-AXS, 2016)'
_computing_molecular_graphics 'Olex2 1.5-beta (Dolomanov et al., 2009)'
_computing_publication_material 'Olex2 1.5-beta (Dolomanov et al., 2009)'
_computing_structure_refinement 'SHELXL 2014/7 (Sheldrick, 2015)'
_computing_structure_solution 'SHELXT 2018/2 (Sheldrick, 2018)'
_diffrn_ambient_temperature 173.02
_diffrn_detector 'charge-coupled device (CCD) area detector'
_diffrn_detector_area_resol_mean 7.9
_diffrn_detector_type 'Bruker D8 VENTURE'
_diffrn_measured_fraction_theta_full 0.991
_diffrn_measured_fraction_theta_max 0.991
_diffrn_measurement_device 'three-circle diffractometer'
_diffrn_measurement_device_type 'Bruker D8 VENTURE'
_diffrn_measurement_method '0.5\% \w and 0.5\% \f scans'
_diffrn_radiation_collimation 'focusing mirrors'
_diffrn_radiation_detector 'Bruker D8 VENTURE'
_diffrn_radiation_monochromator 'mirror optics'
_diffrn_radiation_probe x-ray
_diffrn_radiation_type 'Mo K\a'
_diffrn_radiation_wavelength 0.71073
_diffrn_radiation_xray_symbol K-L~3~
_diffrn_reflns_av_R_equivalents 0.1561
_diffrn_reflns_av_unetI/netI 0.1407
_diffrn_reflns_Laue_measured_fraction_full 0.991
_diffrn_reflns_Laue_measured_fraction_max 0.991
_diffrn_reflns_limit_h_max 12
_diffrn_reflns_limit_h_min -12
_diffrn_reflns_limit_k_max 18
_diffrn_reflns_limit_k_min -20
_diffrn_reflns_limit_l_max 35
_diffrn_reflns_limit_l_min -35
_diffrn_reflns_number 39850
_diffrn_reflns_point_group_measured_fraction_full 0.991
_diffrn_reflns_point_group_measured_fraction_max 0.991
_diffrn_reflns_theta_full 25.172
_diffrn_reflns_theta_max 25.172
_diffrn_reflns_theta_min 2.380
_diffrn_source 'microfocus sealed X-ray tube'
_diffrn_source_current 1.0
_diffrn_source_power 0.05
_diffrn_source_type 'Incoatec I\ms'
_diffrn_source_voltage 50.0
_exptl_absorpt_coefficient_mu 1.147
_exptl_absorpt_correction_T_max 0.86
_exptl_absorpt_correction_T_min 0.84
_exptl_absorpt_correction_type multi-scan
_exptl_absorpt_process_details
;
SADABS-2016/2 (Krause et al., 2015) was used for absorption correction.
;
_exptl_crystal_colour colorless
_exptl_crystal_density_diffrn 1.613
_exptl_crystal_density_method 'not measured'
_exptl_crystal_description block
_exptl_crystal_F_000 2588
_exptl_crystal_size_max 0.24
_exptl_crystal_size_mid 0.22
_exptl_crystal_size_min 0.2
_refine_diff_density_max 0.696
_refine_diff_density_min -0.615
_refine_diff_density_rms 0.115
_refine_ls_abs_structure_details
;
 Refined as an inversion twin.
;
_refine_ls_abs_structure_Flack 0.46(5)
_refine_ls_extinction_method none
_refine_ls_goodness_of_fit_ref 0.990
_refine_ls_hydrogen_treatment constr
_refine_ls_matrix_type full
_refine_ls_number_parameters 482
_refine_ls_number_reflns 9415
_refine_ls_number_restraints 1146
_refine_ls_restrained_S_all 0.977
_refine_ls_R_factor_all 0.1168
_refine_ls_R_factor_gt 0.0559
_refine_ls_shift/su_max 0.000
_refine_ls_shift/su_mean 0.000
_refine_ls_structure_factor_coef Fsqd
_refine_ls_weighting_details 'w=1/[\s^2^(Fo^2^)+(0.0509P)^2^] where P=(Fo^2^+2Fc^2^)/3'
_refine_ls_weighting_scheme calc
_refine_ls_wR_factor_gt 0.1086
_refine_ls_wR_factor_ref 0.1264
_reflns_Friedel_coverage 0.796
_reflns_Friedel_fraction_full 0.992
_reflns_Friedel_fraction_max 0.992
_reflns_number_gt 5846
_reflns_number_total 9415
_reflns_threshold_expression 'I > 2\s(I)'
_cod_data_source_file d1ce01198g2.cif
_cod_data_source_block 1
_cod_depositor_comments 'Adding full bibliography for 7243869--7243870.cif.'
_cod_database_code 7243870
_shelx_shelxl_version_number 2014/7
_shelx_space_group_comment
;
The symmetry employed for this shelxl refinement is uniquely defined
by the following loop, which should always be used as a source of
symmetry information in preference to the above space-group names.
They are only intended as comments.
;
_shelx_estimated_absorpt_t_max 0.54
_shelx_estimated_absorpt_t_min 0.21
_olex2_refinement_description
;
1. Twinned data refinement
 Scales: 0.54(5)
 0.46(5)
2. Fixed Uiso
 At 1.2 times of:
  All C(H) groups, All N(H) groups, All O(H) groups
3. Uiso/Uaniso restraints and constraints
C1 \\sim C4 \\sim C6 \\sim C7 \\sim C2 \\sim C15 \\sim C29 \\sim C31 \\sim C8
\\sim C9 \\sim C5 \\sim C11 \\sim C19 \\sim C21 \\sim C10 \\sim C12 \\sim C14
\\sim C16 \\sim C18 \\sim C20 \\sim C22 \\sim C23 \\sim C3 \\sim C13 \\sim C25
\\sim C27 \\sim C24 \\sim C26 \\sim C28 \\sim C30 \\sim C32 \\sim C34 \\sim C36
\\sim O1 \\sim O3 \\sim O4 \\sim O5 \\sim O6 \\sim O8 \\sim O9 \\sim O10 \\sim
O11 \\sim O12 \\sim O14 \\sim O16 \\sim O18 \\sim N1 \\sim N2 \\sim N4: within
3.8A with sigma of 0.01 and sigma for terminal atoms of 0.03 within 3.8A
4.a :
 C7(C2,C15,C29,C31), C9(C5,C11,C19,C21), C23(C3,C13,C25,C27)
4.b Aromatic/amide H refined with riding coordinates:
 O14(H14), O16(H16), O18(H18), N2(H2), C4(H4), C7(H7), C2(H2A), C15(H15),
 C29(H29), C31(H31), C9(H9), C5(H5), C11(H11), C19(H19), C21(H21), C10(H10),
 C14(H14A), C16(H16A), C20(H20), C22(H22), C23(H23), C3(H3), C13(H13), C25(H25),
  C27(H27), C26(H26), C28(H28), C32(H32), C34(H34)
;
_smtbx_masks_void_probe_radius 1.2
_smtbx_masks_void_truncation_radius 1.2
_olex2_submission_special_instructions 'No special instructions were received'

loop_
_space_group_symop_operation_xyz
'x, y, z'
'-x+1/2, -y, z+1/2'
'-x, y+1/2, -z+1/2'
'x+1/2, -y+1/2, -z'

loop_
_atom_site_label
_atom_site_type_symbol
_atom_site_fract_x
_atom_site_fract_y
_atom_site_fract_z
_atom_site_U_iso_or_equiv
_atom_site_adp_type
_atom_site_occupancy
_atom_site_site_symmetry_order
_atom_site_calc_flag
_atom_site_refinement_flags_posn
_atom_site_refinement_flags_adp
_atom_site_refinement_flags_occupancy
_atom_site_disorder_assembly
_atom_site_disorder_group
Zr1 Zr 0.50023(9) 0.50589(6) 0.47650(3) 0.0232(2) Uani 1 1 d . . . . .
Zr2 Zr 0.23595(9) 0.39570(6) 0.46866(4) 0.0234(3) Uani 1 1 d . . . . .
Zr3 Zr 0.21363(9) 0.59209(6) 0.47017(4) 0.0245(3) Uani 1 1 d . . . . .
Ni1 Ni 0.51466(17) 0.26284(10) 0.75138(6) 0.0410(5) Uani 1 1 d . . . . .
Cl1 Cl 0.7242(3) 0.2285(3) 0.73000(13) 0.0725(13) Uani 1 1 d . . . . .
O1 O 0.3066(7) 0.6464(4) 0.5290(3) 0.0333(15) Uani 1 1 d . U . . .
O3 O 0.4565(8) 0.1483(5) 0.7319(3) 0.044(2) Uani 1 1 d . U . . .
O4 O 0.4967(7) 0.5880(4) 0.5335(3) 0.0319(15) Uani 1 1 d . U . . .
O5 O 0.5679(9) 0.3759(5) 0.7761(3) 0.065(3) Uani 1 1 d . U . . .
O6 O 0.3370(7) 0.3486(4) 0.5278(3) 0.0330(15) Uani 1 1 d . U . . .
O8 O 0.5136(7) 0.4220(4) 0.5324(3) 0.0327(15) Uani 1 1 d . U . . .
O9 O 0.3124(6) 0.4980(4) 0.49637(19) 0.0265(13) Uani 1 1 d . U . . .
O10 O 0.0768(7) 0.5529(4) 0.5221(3) 0.0348(16) Uani 1 1 d . U . . .
O11 O 0.3262(8) 0.2951(5) 0.7708(3) 0.050(3) Uani 1 1 d . U . . .
O12 O 0.0904(7) 0.4217(4) 0.5208(3) 0.0350(16) Uani 1 1 d . U . . .
O14 O 0.1531(6) 0.4913(5) 0.4339(2) 0.0333(15) Uani 1 1 d . U . . .
H14 H 0.1017 0.4896 0.4083 0.040 Uiso 1 1 calc R U . . .
O16 O 0.4175(7) 0.4132(4) 0.4396(3) 0.0320(15) Uani 1 1 d . U . . .
H16 H 0.4532 0.3858 0.4156 0.038 Uiso 1 1 calc R U . . .
O18 O 0.3994(6) 0.5936(5) 0.4398(3) 0.0328(16) Uani 1 1 d . U . . .
H18 H 0.4287 0.6250 0.4163 0.039 Uiso 1 1 calc R U . . .
N1 N 0.4555(9) 0.7160(6) 0.6833(3) 0.037(2) Uani 1 1 d . U . . .
N2 N -0.1513(10) 0.4695(6) 0.6611(4) 0.050(2) Uani 1 1 d . U . . .
H2 H -0.1939 0.4670 0.6859 0.060 Uiso 1 1 calc R U . . .
N4 N 0.4797(9) 0.3073(6) 0.6861(3) 0.039(2) Uani 1 1 d . U . . .
C1 C 0.4234(11) 0.6580(7) 0.5966(4) 0.030(2) Uani 1 1 d . U . . .
C4 C 0.5246(11) 0.6387(7) 0.6223(4) 0.035(2) Uani 1 1 d . U . . .
H4 H 0.5838 0.6036 0.6106 0.042 Uiso 1 1 calc R U . . .
C6 C 0.5455(11) 0.6686(7) 0.6658(4) 0.036(2) Uani 1 1 d . U . . .
C7 C 0.7372(8) 0.4723(5) 0.4825(3) 0.046(2) Uani 1 1 d G U . . .
H7 H 0.7631 0.4376 0.5050 0.055 Uiso 1 1 calc R U . . .
C2 C 0.7273(8) 0.5525(6) 0.4867(3) 0.046(2) Uani 1 1 d G U . . .
H2A H 0.7453 0.5817 0.5125 0.055 Uiso 1 1 calc R U . . .
C15 C 0.6706(7) 0.5203(6) 0.4168(3) 0.045(2) Uani 1 1 d G U . . .
H15 H 0.6435 0.5237 0.3869 0.054 Uiso 1 1 calc R U . . .
C29 C 0.6861(8) 0.5822(5) 0.4461(3) 0.047(3) Uani 1 1 d G U . . .
H29 H 0.6713 0.6350 0.4396 0.057 Uiso 1 1 calc R U . . .
C31 C 0.7023(8) 0.4523(5) 0.4393(3) 0.049(3) Uani 1 1 d G U . . .
H31 H 0.7004 0.4017 0.4274 0.059 Uiso 1 1 calc R U . . .
C8 C 0.3537(11) 0.7348(7) 0.6599(4) 0.035(2) Uani 1 1 d . U . . .
C9 C 0.1072(10) 0.7257(5) 0.4755(3) 0.054(3) Uani 1 1 d G U . . .
H9 H 0.1040 0.7500 0.5036 0.065 Uiso 1 1 calc R U . . .
C5 C 0.0586(9) 0.6539(5) 0.4172(3) 0.052(2) Uani 1 1 d G U . . .
H5 H 0.0158 0.6197 0.3979 0.062 Uiso 1 1 calc R U . . .
C11 C 0.2004(9) 0.7339(5) 0.4447(4) 0.052(3) Uani 1 1 d G U . . .
H11 H 0.2729 0.7649 0.4478 0.063 Uiso 1 1 calc R U . . .
C19 C 0.0196(8) 0.6762(6) 0.4585(3) 0.053(2) Uani 1 1 d G U . . .
H19 H -0.0549 0.6603 0.4728 0.063 Uiso 1 1 calc R U . . .
C21 C 0.1704(9) 0.6895(6) 0.4087(3) 0.055(3) Uani 1 1 d G U . . .
H21 H 0.2184 0.6843 0.3825 0.066 Uiso 1 1 calc R U . . .
C10 C 0.3340(11) 0.7042(7) 0.6168(4) 0.037(2) Uani 1 1 d . U . . .
H10 H 0.2587 0.7154 0.6016 0.044 Uiso 1 1 calc R U . . .
C12 C 0.4066(11) 0.6300(7) 0.5489(4) 0.030(2) Uani 1 1 d . U . . .
C14 C 0.3735(12) 0.2842(8) 0.6627(4) 0.041(2) Uani 1 1 d . U . . .
H14A H 0.3118 0.2540 0.6770 0.049 Uiso 1 1 calc R U . . .
C16 C 0.3570(12) 0.3052(7) 0.6176(4) 0.039(2) Uani 1 1 d . U . . .
H16A H 0.2871 0.2869 0.6015 0.046 Uiso 1 1 calc R U . . .
C18 C 0.4456(11) 0.3539(7) 0.5969(4) 0.033(2) Uani 1 1 d . U . . .
C20 C 0.5499(11) 0.3773(7) 0.6207(4) 0.037(2) Uani 1 1 d . U . . .
H20 H 0.6113 0.4086 0.6070 0.044 Uiso 1 1 calc R U . . .
C22 C 0.5647(12) 0.3541(7) 0.6662(4) 0.039(2) Uani 1 1 d . U . . .
H22 H 0.6347 0.3718 0.6825 0.047 Uiso 1 1 calc R U . . .
C23 C 0.1217(9) 0.3212(5) 0.4062(3) 0.043(2) Uani 1 1 d G U . . .
H23 H 0.0945 0.3489 0.3809 0.052 Uiso 1 1 calc R U . . .
C3 C 0.1269(9) 0.2662(5) 0.4742(3) 0.047(2) Uani 1 1 d G U . . .
H3 H 0.1038 0.2501 0.5031 0.056 Uiso 1 1 calc R U . . .
C13 C 0.2372(8) 0.2845(5) 0.4112(3) 0.041(2) Uani 1 1 d G U . . .
H13 H 0.3020 0.2829 0.3898 0.049 Uiso 1 1 calc R U . . .
C25 C 0.2404(8) 0.2505(5) 0.4532(3) 0.047(3) Uani 1 1 d G U . . .
H25 H 0.3077 0.2219 0.4653 0.057 Uiso 1 1 calc R U . . .
C27 C 0.0536(8) 0.3099(5) 0.4452(3) 0.047(3) Uani 1 1 d G U . . .
H27 H -0.0280 0.3286 0.4509 0.056 Uiso 1 1 calc R U . . .
C24 C 0.4303(12) 0.3769(7) 0.5486(4) 0.032(2) Uani 1 1 d . U . . .
C26 C -0.1035(11) 0.4037(9) 0.6417(5) 0.051(3) Uani 1 1 d . U . . .
H26 H -0.1155 0.3552 0.6556 0.061 Uiso 1 1 calc R U . . .
C28 C -0.0349(11) 0.4081(8) 0.6002(4) 0.043(2) Uani 1 1 d . U . . .
H28 H -0.0045 0.3629 0.5862 0.052 Uiso 1 1 calc R U . . .
C30 C -0.0154(11) 0.4806(7) 0.5817(4) 0.041(2) Uani 1 1 d . U . . .
C32 C -0.0668(12) 0.5483(8) 0.6027(4) 0.046(2) Uani 1 1 d . U . . .
H32 H -0.0559 0.5981 0.5902 0.055 Uiso 1 1 calc R U . . .
C34 C -0.1302(12) 0.5386(8) 0.6405(5) 0.050(3) Uani 1 1 d . U . . .
H34 H -0.1634 0.5835 0.6541 0.060 Uiso 1 1 calc R U . . .
C36 C 0.0558(10) 0.4852(7) 0.5384(4) 0.036(2) Uani 1 1 d . U . . .
Cl2 Cl 0.0070(4) 0.7784(3) 0.62203(17) 0.0957(16) Uani 1 1 d . . . . .
Cl3 Cl 0.0615(4) 0.1949(2) 0.63032(15) 0.0701(12) Uani 1 1 d . . . . .

loop_
_atom_site_aniso_label
_atom_site_aniso_U_11
_atom_site_aniso_U_22
_atom_site_aniso_U_33
_atom_site_aniso_U_23
_atom_site_aniso_U_13
_atom_site_aniso_U_12
Zr1 0.0253(5) 0.0238(6) 0.0206(5) -0.0008(6) 0.0002(5) -0.0028(5)
Zr2 0.0310(6) 0.0193(6) 0.0198(7) -0.0010(6) -0.0014(6) -0.0033(5)
Zr3 0.0302(6) 0.0196(6) 0.0236(7) 0.0013(6) -0.0049(6) 0.0014(5)
Ni1 0.0463(10) 0.0514(11) 0.0252(8) 0.0074(8) -0.0003(8) 0.0002(8)
Cl1 0.052(2) 0.111(4) 0.054(3) 0.006(2) -0.003(2) 0.010(2)
O1 0.039(3) 0.024(3) 0.036(3) -0.001(3) -0.003(3) 0.006(3)
O3 0.058(6) 0.048(5) 0.027(5) -0.004(4) -0.022(5) 0.001(4)
O4 0.035(3) 0.030(3) 0.030(3) -0.010(3) -0.002(3) -0.001(3)
O5 0.090(7) 0.047(6) 0.058(7) -0.011(5) 0.004(6) -0.027(5)
O6 0.040(3) 0.031(3) 0.029(3) -0.003(3) -0.001(3) 0.000(3)
O8 0.037(3) 0.034(3) 0.027(3) 0.003(3) -0.004(3) -0.002(3)
O9 0.036(3) 0.026(3) 0.017(3) -0.006(3) -0.003(2) 0.000(3)
O10 0.040(3) 0.033(3) 0.032(3) -0.005(3) -0.002(3) 0.005(3)
O11 0.053(6) 0.065(6) 0.034(6) 0.004(5) 0.005(5) -0.004(5)
O12 0.040(3) 0.034(3) 0.030(3) -0.003(3) 0.003(3) -0.003(3)
O14 0.038(3) 0.031(3) 0.030(3) -0.005(3) -0.010(3) 0.001(3)
O16 0.038(3) 0.029(3) 0.029(3) -0.008(3) 0.006(3) 0.001(3)
O18 0.036(3) 0.033(3) 0.030(3) -0.004(3) -0.005(3) 0.000(3)
N1 0.036(4) 0.043(5) 0.032(5) -0.008(4) 0.004(4) 0.005(4)
N2 0.050(5) 0.059(5) 0.041(5) 0.002(5) 0.015(4) -0.003(5)
N4 0.042(5) 0.053(5) 0.022(5) -0.008(4) -0.007(4) -0.003(4)
C1 0.036(4) 0.031(4) 0.024(4) -0.011(4) -0.001(4) 0.004(4)
C4 0.036(4) 0.041(4) 0.027(4) -0.007(4) 0.004(4) 0.007(4)
C6 0.038(5) 0.040(5) 0.031(5) -0.013(5) 0.007(5) 0.010(4)
C7 0.036(4) 0.051(5) 0.052(5) 0.001(4) -0.001(4) 0.007(4)
C2 0.039(4) 0.050(5) 0.049(5) -0.008(4) 0.004(4) -0.009(4)
C15 0.037(4) 0.059(5) 0.039(5) -0.003(5) 0.013(4) -0.005(5)
C29 0.041(5) 0.046(5) 0.056(5) 0.002(5) 0.010(5) -0.008(5)
C31 0.040(5) 0.048(5) 0.058(5) -0.014(5) 0.009(5) 0.004(5)
C8 0.039(5) 0.036(5) 0.031(5) -0.007(5) 0.006(4) 0.003(4)
C9 0.066(5) 0.044(5) 0.052(5) 0.000(5) -0.011(5) 0.023(5)
C5 0.061(5) 0.040(5) 0.054(5) 0.005(5) -0.026(5) 0.008(4)
C11 0.050(5) 0.040(5) 0.067(5) 0.018(5) -0.016(5) 0.000(5)
C19 0.044(5) 0.051(5) 0.063(5) 0.020(5) -0.004(5) 0.015(4)
C21 0.059(5) 0.055(5) 0.051(5) 0.013(5) -0.004(5) 0.023(5)
C10 0.037(4) 0.042(5) 0.033(5) -0.011(4) 0.001(4) 0.002(4)
C12 0.036(4) 0.029(4) 0.026(4) -0.010(4) -0.003(4) -0.001(4)
C14 0.045(5) 0.047(5) 0.030(5) 0.005(5) 0.007(5) -0.006(4)
C16 0.042(4) 0.045(5) 0.030(4) -0.004(4) -0.009(4) 0.004(4)
C18 0.039(4) 0.037(4) 0.022(4) 0.000(4) -0.003(4) -0.001(4)
C20 0.041(4) 0.042(4) 0.026(4) 0.002(4) -0.003(4) -0.003(4)
C22 0.045(5) 0.046(5) 0.027(5) -0.002(5) -0.001(5) -0.003(4)
C23 0.057(5) 0.034(5) 0.038(5) -0.018(5) -0.010(5) -0.003(5)
C3 0.068(5) 0.034(5) 0.039(5) -0.008(5) 0.001(5) -0.023(4)
C13 0.050(5) 0.034(4) 0.039(5) -0.021(4) 0.006(4) -0.008(4)
C25 0.061(5) 0.028(5) 0.052(5) -0.017(4) -0.017(5) -0.001(5)
C27 0.051(5) 0.041(5) 0.048(5) -0.021(5) 0.001(5) -0.012(4)
C24 0.038(4) 0.033(4) 0.026(4) -0.004(4) -0.002(4) 0.001(4)
C26 0.052(5) 0.056(5) 0.044(5) -0.004(5) 0.011(5) -0.005(5)
C28 0.041(4) 0.051(5) 0.038(4) -0.004(4) 0.010(4) -0.002(4)
C30 0.040(4) 0.046(5) 0.036(4) 0.000(4) 0.010(4) -0.001(4)
C32 0.049(4) 0.049(5) 0.040(5) 0.000(4) 0.008(4) 0.003(4)
C34 0.052(5) 0.054(5) 0.045(5) -0.007(5) 0.013(5) 0.001(5)
C36 0.037(4) 0.039(4) 0.030(4) -0.003(4) 0.002(4) -0.003(4)
Cl2 0.083(3) 0.099(4) 0.105(4) 0.046(3) -0.006(3) 0.022(3)
Cl3 0.068(2) 0.060(3) 0.082(3) -0.028(2) -0.013(2) 0.003(2)

loop_
_atom_type_symbol
_atom_type_description
_atom_type_scat_dispersion_real
_atom_type_scat_dispersion_imag
_atom_type_scat_source
C C 0.0033 0.0016 'International Tables Vol C Tables 4.2.6.8 and 6.1.1.4'
Cl Cl 0.1484 0.1585 'International Tables Vol C Tables 4.2.6.8 and 6.1.1.4'
H H 0.0000 0.0000 'International Tables Vol C Tables 4.2.6.8 and 6.1.1.4'
N N 0.0061 0.0033 'International Tables Vol C Tables 4.2.6.8 and 6.1.1.4'
Ni Ni 0.3393 1.1124 'International Tables Vol C Tables 4.2.6.8 and 6.1.1.4'
O O 0.0106 0.0060 'International Tables Vol C Tables 4.2.6.8 and 6.1.1.4'
Zr Zr -2.9673 0.5597 'International Tables Vol C Tables 4.2.6.8 and 6.1.1.4'

loop_
_geom_angle_atom_site_label_1
_geom_angle_atom_site_label_2
_geom_angle_atom_site_label_3
_geom_angle
_geom_angle_site_symmetry_1
_geom_angle_site_symmetry_3
_geom_angle_publ_flag
Zr3 Zr1 Zr2 59.78(4) . . ?
O4 Zr1 Zr2 113.24(19) . . ?
O4 Zr1 Zr3 75.50(19) . . ?
O4 Zr1 C7 96.0(3) . . ?
O4 Zr1 C2 74.0(3) . . ?
O4 Zr1 C15 119.3(3) . . ?
O4 Zr1 C29 87.7(3) . . ?
O4 Zr1 C31 124.9(3) . . ?
O8 Zr1 Zr2 75.07(19) . . ?
O8 Zr1 Zr3 112.59(19) . . ?
O8 Zr1 O4 80.4(2) . . ?
O8 Zr1 C7 74.9(3) . . ?
O8 Zr1 C2 93.1(3) . . ?
O8 Zr1 C15 123.1(3) . . ?
O8 Zr1 C29 123.9(3) . . ?
O8 Zr1 C31 92.3(3) . . ?
O9 Zr1 Zr2 36.1(2) . . ?
O9 Zr1 Zr3 35.5(2) . . ?
O9 Zr1 O4 78.8(3) . . ?
O9 Zr1 O8 78.7(3) . . ?
O9 Zr1 O16 72.8(3) . . ?
O9 Zr1 O18 73.4(3) . . ?
O9 Zr1 C7 153.6(3) . . ?
O9 Zr1 C2 152.6(3) . . ?
O9 Zr1 C15 152.0(3) . . ?
O9 Zr1 C29 151.6(3) . . ?
O9 Zr1 C31 153.2(3) . . ?
O16 Zr1 Zr2 37.4(2) . . ?
O16 Zr1 Zr3 85.8(2) . . ?
O16 Zr1 O4 150.4(3) . . ?
O16 Zr1 O8 86.1(3) . . ?
O16 Zr1 O18 93.0(2) . . ?
O16 Zr1 C7 105.7(3) . . ?
O16 Zr1 C2 133.2(3) . . ?
O16 Zr1 C15 90.1(3) . . ?
O16 Zr1 C29 121.4(3) . . ?
O16 Zr1 C31 81.6(3) . . ?
O18 Zr1 Zr2 86.7(2) . . ?
O18 Zr1 Zr3 38.6(2) . . ?
O18 Zr1 O4 86.5(3) . . ?
O18 Zr1 O8 151.0(3) . . ?
O18 Zr1 C7 132.5(3) . . ?
O18 Zr1 C2 108.1(3) . . ?
O18 Zr1 C15 85.9(3) . . ?
O18 Zr1 C29 81.0(3) . . ?
O18 Zr1 C31 116.3(3) . . ?
C7 Zr1 Zr2 133.2(2) . . ?
C7 Zr1 Zr3 167.0(2) . . ?
C2 Zr1 Zr2 164.2(2) . . ?
C2 Zr1 Zr3 135.7(2) . . ?
C2 Zr1 C7 31.25(14) . . ?
C2 Zr1 C31 51.7(2) . . ?
C15 Zr1 Zr2 126.2(2) . . ?
C15 Zr1 Zr3 123.7(2) . . ?
C15 Zr1 C7 51.8(2) . . ?
C15 Zr1 C2 52.1(2) . . ?
C15 Zr1 C31 31.32(13) . . ?
C29 Zr1 Zr2 155.0(2) . . ?
C29 Zr1 Zr3 116.9(2) . . ?
C29 Zr1 C7 51.9(2) . . ?
C29 Zr1 C2 31.58(14) . . ?
C29 Zr1 C15 31.65(14) . . ?
C29 Zr1 C31 52.0(2) . . ?
C31 Zr1 Zr2 117.28(19) . . ?
C31 Zr1 Zr3 151.2(2) . . ?
C31 Zr1 C7 31.11(14) . . ?
Zr3 Zr2 Zr1 60.07(3) . . ?
O6 Zr2 Zr1 75.42(19) . . ?
O6 Zr2 Zr3 112.7(2) . . ?
O6 Zr2 O12 81.4(3) . . ?
O6 Zr2 C23 128.7(3) . . ?
O6 Zr2 C3 81.2(3) . . ?
O6 Zr2 C13 105.0(3) . . ?
O6 Zr2 C25 77.2(3) . . ?
O6 Zr2 C27 112.2(3) . . ?
O9 Zr2 Zr1 35.75(17) . . ?
O9 Zr2 Zr3 35.88(18) . . ?
O9 Zr2 O6 78.7(3) . . ?
O9 Zr2 O12 80.0(3) . . ?
O9 Zr2 O14 73.1(3) . . ?
O9 Zr2 O16 72.2(3) . . ?
O9 Zr2 C23 152.2(3) . . ?
O9 Zr2 C3 152.8(3) . . ?
O9 Zr2 C13 151.8(3) . . ?
O9 Zr2 C25 152.2(3) . . ?
O9 Zr2 C27 152.8(3) . . ?
O12 Zr2 Zr1 114.3(2) . . ?
O12 Zr2 Zr3 75.2(2) . . ?
O12 Zr2 C23 106.3(3) . . ?
O12 Zr2 C3 79.2(3) . . ?
O12 Zr2 C13 128.1(3) . . ?
O12 Zr2 C25 109.6(3) . . ?
O12 Zr2 C27 77.4(3) . . ?
O14 Zr2 Zr1 86.90(19) . . ?
O14 Zr2 Zr3 37.8(2) . . ?
O14 Zr2 O6 150.2(3) . . ?
O14 Zr2 O12 84.4(3) . . ?
O14 Zr2 O16 93.7(3) . . ?
O14 Zr2 C23 80.4(3) . . ?
O14 Zr2 C3 121.5(3) . . ?
O14 Zr2 C13 104.3(3) . . ?
O14 Zr2 C25 132.4(3) . . ?
O14 Zr2 C27 89.8(3) . . ?
O16 Zr2 Zr1 37.2(2) . . ?
O16 Zr2 Zr3 85.9(2) . . ?
O16 Zr2 O6 86.5(3) . . ?
O16 Zr2 O12 151.4(3) . . ?
O16 Zr2 C23 101.6(3) . . ?
O16 Zr2 C3 124.6(3) . . ?
O16 Zr2 C13 80.1(3) . . ?
O16 Zr2 C25 92.7(3) . . ?
O16 Zr2 C27 131.2(3) . . ?
C23 Zr2 Zr1 135.9(2) . . ?
C23 Zr2 Zr3 118.3(2) . . ?
C23 Zr2 C13 31.32(14) . . ?
C3 Zr2 Zr1 150.5(2) . . ?
C3 Zr2 Zr3 148.1(2) . . ?
C3 Zr2 C23 52.4(2) . . ?
C3 Zr2 C13 52.4(2) . . ?
C3 Zr2 C25 31.89(15) . . ?
C3 Zr2 C27 31.93(14) . . ?
C13 Zr2 Zr1 117.15(19) . . ?
C13 Zr2 Zr3 138.6(2) . . ?
C25 Zr2 Zr1 123.0(2) . . ?
C25 Zr2 Zr3 169.8(2) . . ?
C25 Zr2 C23 52.2(2) . . ?
C25 Zr2 C13 31.48(14) . . ?
C27 Zr2 Zr1 167.4(2) . . ?
C27 Zr2 Zr3 122.0(2) . . ?
C27 Zr2 C23 31.51(14) . . ?
C27 Zr2 C13 52.1(2) . . ?
C27 Zr2 C25 52.6(2) . . ?
Zr2 Zr3 Zr1 60.16(3) . . ?
O1 Zr3 Zr1 74.92(18) . . ?
O1 Zr3 Zr2 113.42(19) . . ?
O1 Zr3 O10 82.2(3) . . ?
O1 Zr3 C9 76.8(3) . . ?
O1 Zr3 C5 127.7(3) . . ?
O1 Zr3 C11 82.0(3) . . ?
O1 Zr3 C19 103.4(3) . . ?
O1 Zr3 C21 112.3(3) . . ?
O9 Zr3 Zr1 35.59(18) . . ?
O9 Zr3 Zr2 36.38(18) . . ?
O9 Zr3 O1 78.6(3) . . ?
O9 Zr3 O10 80.3(3) . . ?
O9 Zr3 O14 73.4(3) . . ?
O9 Zr3 O18 73.0(3) . . ?
O9 Zr3 C9 153.4(3) . . ?
O9 Zr3 C5 153.3(3) . . ?
O9 Zr3 C11 151.7(3) . . ?
O9 Zr3 C19 154.5(3) . . ?
O9 Zr3 C21 151.6(3) . . ?
O10 Zr3 Zr1 114.5(2) . . ?
O10 Zr3 Zr2 75.77(19) . . ?
O10 Zr3 C9 86.5(3) . . ?
O10 Zr3 C5 98.0(3) . . ?
O10 Zr3 C11 117.3(3) . . ?
O10 Zr3 C19 74.9(3) . . ?
O10 Zr3 C21 126.0(3) . . ?
O14 Zr3 Zr1 86.85(19) . . ?
O14 Zr3 Zr2 37.66(19) . . ?
O14 Zr3 O1 150.9(3) . . ?
O14 Zr3 O10 85.1(3) . . ?
O14 Zr3 O18 94.0(3) . . ?
O14 Zr3 C9 128.5(3) . . ?
O14 Zr3 C5 79.9(3) . . ?
O14 Zr3 C11 127.0(3) . . ?
O14 Zr3 C19 98.4(3) . . ?
O14 Zr3 C21 96.3(3) . . ?
O18 Zr3 Zr1 38.1(2) . . ?
O18 Zr3 Zr2 86.7(2) . . ?
O18 Zr3 O1 85.6(3) . . ?
O18 Zr3 O10 152.4(3) . . ?
O18 Zr3 C9 114.6(3) . . ?
O18 Zr3 C5 109.0(3) . . ?
O18 Zr3 C11 85.1(3) . . ?
O18 Zr3 C19 132.3(3) . . ?
O18 Zr3 C21 81.6(3) . . ?
C9 Zr3 Zr1 141.6(2) . . ?
C9 Zr3 Zr2 157.6(3) . . ?
C5 Zr3 Zr1 143.7(2) . . ?
C5 Zr3 Zr2 117.2(2) . . ?
C5 Zr3 C9 51.3(2) . . ?
C5 Zr3 C11 51.4(2) . . ?
C5 Zr3 C19 31.15(15) . . ?
C5 Zr3 C21 31.24(15) . . ?
C11 Zr3 Zr1 118.8(2) . . ?
C11 Zr3 Zr2 161.9(3) . . ?
C11 Zr3 C9 30.80(15) . . ?
C19 Zr3 Zr1 169.8(2) . . ?
C19 Zr3 Zr2 128.5(2) . . ?
C19 Zr3 C9 30.90(15) . . ?
C19 Zr3 C11 51.1(2) . . ?
C21 Zr3 Zr1 119.5(2) . . ?
C21 Zr3 Zr2 131.5(2) . . ?
C21 Zr3 C9 51.2(2) . . ?
C21 Zr3 C11 31.02(14) . . ?
C21 Zr3 C19 51.4(2) . . ?
O3 Ni1 Cl1 88.2(3) . . ?
O3 Ni1 O5 175.6(4) . . ?
O3 Ni1 O11 92.4(3) . . ?
O5 Ni1 Cl1 94.0(3) . . ?
O5 Ni1 O11 85.4(4) . . ?
O11 Ni1 Cl1 179.4(3) . . ?
N1 Ni1 Cl1 90.8(3) 3_646 . ?
N1 Ni1 O3 86.9(4) 3_646 . ?
N1 Ni1 O5 89.2(4) 3_646 . ?
N1 Ni1 O11 89.3(4) 3_646 . ?
N4 Ni1 Cl1 90.3(3) . . ?
N4 Ni1 O3 91.7(4) . . ?
N4 Ni1 O5 92.1(4) . . ?
N4 Ni1 O11 89.6(4) . . ?
N4 Ni1 N1 178.2(4) . 3_646 ?
C12 O1 Zr3 131.4(7) . . ?
C12 O4 Zr1 130.4(7) . . ?
C24 O6 Zr2 129.0(8) . . ?
C24 O8 Zr1 129.8(7) . . ?
Zr1 O9 Zr2 108.1(3) . . ?
Zr3 O9 Zr1 108.9(3) . . ?
Zr3 O9 Zr2 107.7(3) . . ?
C36 O10 Zr3 130.8(7) . . ?
C36 O12 Zr2 131.4(7) . . ?
Zr2 O14 Zr3 104.5(3) . . ?
Zr2 O14 H14 127.8 . . ?
Zr3 O14 H14 127.8 . . ?
Zr1 O16 Zr2 105.5(3) . . ?
Zr1 O16 H16 127.3 . . ?
Zr2 O16 H16 127.3 . . ?
Zr1 O18 Zr3 103.4(3) . . ?
Zr1 O18 H18 128.3 . . ?
Zr3 O18 H18 128.3 . . ?
C6 N1 Ni1 118.1(8) . 3_656 ?
C8 N1 Ni1 120.7(8) . 3_656 ?
C8 N1 C6 121.2(11) . . ?
C26 N2 H2 121.0 . . ?
C34 N2 H2 121.0 . . ?
C34 N2 C26 117.9(11) . . ?
C14 N4 Ni1 120.2(9) . . ?
C22 N4 Ni1 120.1(8) . . ?
C22 N4 C14 119.6(11) . . ?
C4 C1 C10 115.8(11) . . ?
C4 C1 C12 123.2(11) . . ?
C10 C1 C12 120.9(11) . . ?
C1 C4 H4 118.1 . . ?
C1 C4 C6 123.8(11) . . ?
C6 C4 H4 118.1 . . ?
N1 C6 C4 117.3(11) . . ?
Zr1 C7 H7 118.4 . . ?
C2 C7 Zr1 73.2(3) . . ?
C2 C7 H7 126.0 . . ?
C2 C7 C31 108.0 . . ?
C31 C7 Zr1 74.4(3) . . ?
C31 C7 H7 126.0 . . ?
Zr1 C2 H2A 117.1 . . ?
C7 C2 Zr1 75.5(3) . . ?
C7 C2 H2A 126.0 . . ?
C7 C2 C29 108.1 . . ?
C29 C2 Zr1 73.4(3) . . ?
C29 C2 H2A 126.0 . . ?
Zr1 C15 H15 117.0 . . ?
C29 C15 Zr1 73.5(3) . . ?
C29 C15 H15 126.1 . . ?
C31 C15 Zr1 75.6(3) . . ?
C31 C15 H15 126.1 . . ?
C31 C15 C29 107.9 . . ?
Zr1 C29 H29 116.2 . . ?
C2 C29 Zr1 75.0(3) . . ?
C2 C29 C15 108.0 . . ?
C2 C29 H29 126.0 . . ?
C15 C29 Zr1 74.9(3) . . ?
C15 C29 H29 126.0 . . ?
Zr1 C31 H31 118.3 . . ?
C7 C31 Zr1 74.5(3) . . ?
C7 C31 C15 108.0 . . ?
C7 C31 H31 126.0 . . ?
C15 C31 Zr1 73.1(3) . . ?
C15 C31 H31 126.0 . . ?
N1 C8 C10 120.8(11) . . ?
Zr3 C9 H9 118.0 . . ?
C11 C9 Zr3 74.3(3) . . ?
C11 C9 H9 126.0 . . ?
C11 C9 C19 108.1 . . ?
C19 C9 Zr3 73.7(3) . . ?
C19 C9 H9 126.0 . . ?
Zr3 C5 H5 116.1 . . ?
C19 C5 Zr3 75.3(4) . . ?
C19 C5 H5 126.0 . . ?
C19 C5 C21 108.0 . . ?
C21 C5 Zr3 74.7(3) . . ?
C21 C5 H5 126.0 . . ?
Zr3 C11 H11 117.7 . . ?
C9 C11 Zr3 74.9(3) . . ?
C9 C11 H11 126.0 . . ?
C9 C11 C21 108.0 . . ?
C21 C11 Zr3 73.4(3) . . ?
C21 C11 H11 126.0 . . ?
Zr3 C19 H19 117.0 . . ?
C9 C19 Zr3 75.4(4) . . ?
C9 C19 H19 126.0 . . ?
C5 C19 Zr3 73.6(3) . . ?
C5 C19 C9 108.0 . . ?
C5 C19 H19 126.0 . . ?
Zr3 C21 H21 116.5 . . ?
C5 C21 Zr3 74.0(3) . . ?
C5 C21 C11 108.0 . . ?
C5 C21 H21 126.0 . . ?
C11 C21 Zr3 75.6(4) . . ?
C11 C21 H21 126.0 . . ?
C1 C10 C8 120.9(12) . . ?
C1 C10 H10 119.5 . . ?
C8 C10 H10 119.5 . . ?
O1 C12 O4 126.0(11) . . ?
O1 C12 C1 118.5(11) . . ?
O4 C12 C1 115.4(11) . . ?
N4 C14 H14A 119.6 . . ?
N4 C14 C16 120.8(12) . . ?
C16 C14 H14A 119.6 . . ?
C14 C16 H16A 120.2 . . ?
C18 C16 C14 119.6(12) . . ?
C18 C16 H16A 120.2 . . ?
C16 C18 C24 120.5(11) . . ?
C20 C18 C16 118.9(12) . . ?
C20 C18 C24 120.5(11) . . ?
C18 C20 H20 119.9 . . ?
C18 C20 C22 120.1(12) . . ?
C22 C20 H20 119.9 . . ?
N4 C22 C20 120.9(12) . . ?
N4 C22 H22 119.6 . . ?
C20 C22 H22 119.6 . . ?
Zr2 C23 H23 118.7 . . ?
C13 C23 Zr2 74.4(3) . . ?
C13 C23 H23 126.0 . . ?
C27 C23 Zr2 72.8(3) . . ?
C27 C23 H23 126.0 . . ?
C27 C23 C13 108.0 . . ?
Zr2 C3 H3 116.2 . . ?
C25 C3 Zr2 75.0(3) . . ?
C25 C3 H3 126.0 . . ?
C25 C3 C27 107.9 . . ?
C27 C3 Zr2 74.9(3) . . ?
C27 C3 H3 126.0 . . ?
Zr2 C13 H13 118.7 . . ?
C23 C13 Zr2 74.3(3) . . ?
C23 C13 H13 126.0 . . ?
C25 C13 Zr2 72.9(3) . . ?
C25 C13 C23 108.1 . . ?
C25 C13 H13 126.0 . . ?
Zr2 C25 H25 117.3 . . ?
C3 C25 Zr2 73.1(3) . . ?
C3 C25 H25 126.0 . . ?
C13 C25 Zr2 75.6(3) . . ?
C13 C25 C3 108.0 . . ?
C13 C25 H25 126.0 . . ?
Zr2 C27 H27 117.2 . . ?
C23 C27 Zr2 75.7(3) . . ?
C23 C27 C3 108.0 . . ?
C23 C27 H27 126.0 . . ?
C3 C27 Zr2 73.2(3) . . ?
C3 C27 H27 126.0 . . ?
O6 C24 O8 126.1(12) . . ?
O6 C24 C18 117.1(11) . . ?
O8 C24 C18 116.8(11) . . ?
N2 C26 H26 119.7 . . ?
N2 C26 C28 120.7(14) . . ?
C28 C26 H26 119.7 . . ?
C26 C28 H28 121.0 . . ?
C30 C28 C26 118.0(13) . . ?
C30 C28 H28 121.0 . . ?
C28 C30 C32 120.1(11) . . ?
C28 C30 C36 117.9(11) . . ?
C32 C30 C36 122.0(11) . . ?
C30 C32 H32 121.1 . . ?
C34 C32 C30 117.8(13) . . ?
C34 C32 H32 121.1 . . ?
N2 C34 H34 117.2 . . ?
C32 C34 N2 125.6(13) . . ?
C32 C34 H34 117.2 . . ?
O10 C36 C30 117.6(10) . . ?
O12 C36 O10 124.9(10) . . ?
O12 C36 C30 117.4(11) . . ?

loop_
_geom_bond_atom_site_label_1
_geom_bond_atom_site_label_2
_geom_bond_distance
_geom_bond_site_symmetry_2
_geom_bond_publ_flag
Zr1 Zr2 3.3575(16) . ?
Zr1 Zr3 3.3545(17) . ?
Zr1 O4 2.189(7) . ?
Zr1 O8 2.187(8) . ?
Zr1 O9 2.064(6) . ?
Zr1 O16 2.104(8) . ?
Zr1 O18 2.126(8) . ?
Zr1 C7 2.561(8) . ?
Zr1 C2 2.532(8) . ?
Zr1 C15 2.529(8) . ?
Zr1 C29 2.512(8) . ?
Zr1 C31 2.559(8) . ?
Zr2 Zr3 3.345(2) . ?
Zr2 O6 2.199(8) . ?
Zr2 O9 2.083(7) . ?
Zr2 O12 2.218(8) . ?
Zr2 O14 2.111(8) . ?
Zr2 O16 2.114(7) . ?
Zr2 C23 2.541(9) . ?
Zr2 C3 2.485(8) . ?
Zr2 C13 2.543(8) . ?
Zr2 C25 2.509(8) . ?
Zr2 C27 2.506(8) . ?
Zr3 O1 2.200(8) . ?
Zr3 O9 2.058(7) . ?
Zr3 O10 2.207(8) . ?
Zr3 O14 2.119(8) . ?
Zr3 O18 2.150(7) . ?
Zr3 C9 2.535(9) . ?
Zr3 C5 2.494(9) . ?
Zr3 C11 2.528(9) . ?
Zr3 C19 2.514(8) . ?
Zr3 C21 2.502(9) . ?
Ni1 Cl1 2.364(4) . ?
Ni1 O3 2.119(8) . ?
Ni1 O5 2.130(9) . ?
Ni1 O11 2.133(9) . ?
Ni1 N1 2.116(10) 3_646 ?
Ni1 N4 2.108(10) . ?
O1 C12 1.237(13) . ?
O4 C12 1.271(12) . ?
O6 C24 1.254(13) . ?
O8 C24 1.260(13) . ?
O10 C36 1.268(13) . ?
O12 C36 1.251(12) . ?
O14 H14 0.9300 . ?
O16 H16 0.9300 . ?
O18 H18 0.9300 . ?
N1 Ni1 2.116(10) 3_656 ?
N1 C6 1.345(14) . ?
N1 C8 1.313(15) . ?
N2 H2 0.8600 . ?
N2 C26 1.352(15) . ?
N2 C34 1.343(15) . ?
N4 C14 1.372(15) . ?
N4 C22 1.332(14) . ?
C1 C4 1.348(15) . ?
C1 C10 1.362(15) . ?
C1 C12 1.499(16) . ?
C4 H4 0.9300 . ?
C4 C6 1.402(15) . ?
C7 H7 0.9300 . ?
C7 C2 1.372(6) . ?
C7 C31 1.373(6) . ?
C2 H2A 0.9300 . ?
C2 C29 1.372(6) . ?
C15 H15 0.9300 . ?
C15 C29 1.375(6) . ?
C15 C31 1.374(6) . ?
C29 H29 0.9300 . ?
C31 H31 0.9300 . ?
C8 C10 1.395(16) . ?
C9 H9 0.9300 . ?
C9 C11 1.345(6) . ?
C9 C19 1.345(6) . ?
C5 H5 0.9300 . ?
C5 C19 1.345(6) . ?
C5 C21 1.345(6) . ?
C11 H11 0.9300 . ?
C11 C21 1.345(6) . ?
C19 H19 0.9300 . ?
C21 H21 0.9300 . ?
C10 H10 0.9300 . ?
C14 H14A 0.9300 . ?
C14 C16 1.392(17) . ?
C16 H16A 0.9300 . ?
C16 C18 1.388(16) . ?
C18 C20 1.362(15) . ?
C18 C24 1.490(16) . ?
C20 H20 0.9300 . ?
C20 C22 1.413(16) . ?
C22 H22 0.9300 . ?
C23 H23 0.9300 . ?
C23 C13 1.372(6) . ?
C23 C27 1.371(6) . ?
C3 H3 0.9300 . ?
C3 C25 1.372(6) . ?
C3 C27 1.373(6) . ?
C13 H13 0.9300 . ?
C13 C25 1.371(6) . ?
C25 H25 0.9300 . ?
C27 H27 0.9300 . ?
C26 H26 0.9300 . ?
C26 C28 1.428(16) . ?
C28 H28 0.9300 . ?
C28 C30 1.364(16) . ?
C30 C32 1.414(16) . ?
C30 C36 1.487(15) . ?
C32 H32 0.9300 . ?
C32 C34 1.312(17) . ?
C34 H34 0.9300 . ?

loop_
_geom_torsion_atom_site_label_1
_geom_torsion_atom_site_label_2
_geom_torsion_atom_site_label_3
_geom_torsion_atom_site_label_4
_geom_torsion
_geom_torsion_site_symmetry_1
_geom_torsion_site_symmetry_2
_geom_torsion_site_symmetry_3
_geom_torsion_site_symmetry_4
_geom_torsion_publ_flag
Zr1 O4 C12 O1 -16.8(18) . . . . ?
Zr1 O4 C12 C1 160.1(7) . . . . ?
Zr1 O8 C24 O6 27.6(17) . . . . ?
Zr1 O8 C24 C18 -153.6(8) . . . . ?
Zr1 C7 C2 C29 -66.8(3) . . . . ?
Zr1 C7 C31 C15 66.0(3) . . . . ?
Zr1 C2 C29 C15 -68.2(3) . . . . ?
Zr1 C15 C29 C2 68.3(3) . . . . ?
Zr1 C15 C31 C7 -66.9(3) . . . . ?
Zr2 O6 C24 O8 -26.7(17) . . . . ?
Zr2 O6 C24 C18 154.5(8) . . . . ?
Zr2 O12 C36 O10 18.1(17) . . . . ?
Zr2 O12 C36 C30 -161.9(7) . . . . ?
Zr2 C23 C13 C25 65.6(3) . . . . ?
Zr2 C23 C27 C3 -66.6(3) . . . . ?
Zr2 C3 C25 C13 -68.2(3) . . . . ?
Zr2 C3 C27 C23 68.3(3) . . . . ?
Zr2 C13 C25 C3 66.5(3) . . . . ?
Zr3 O1 C12 O4 18.0(18) . . . . ?
Zr3 O1 C12 C1 -158.8(8) . . . . ?
Zr3 O10 C36 O12 -17.2(17) . . . . ?
Zr3 O10 C36 C30 162.8(7) . . . . ?
Zr3 C9 C11 C21 66.5(3) . . . . ?
Zr3 C9 C19 C5 -67.0(3) . . . . ?
Zr3 C5 C19 C9 68.2(4) . . . . ?
Zr3 C5 C21 C11 -68.6(4) . . . . ?
Zr3 C11 C21 C5 67.5(4) . . . . ?
Ni1 N1 C6 C4 -179.4(8) 3_656 . . . ?
Ni1 N1 C8 C10 179.8(9) 3_656 . . . ?
Ni1 N4 C14 C16 -172.0(9) . . . . ?
Ni1 N4 C22 C20 172.8(9) . . . . ?
N1 C8 C10 C1 -4(2) . . . . ?
N2 C26 C28 C30 2.3(18) . . . . ?
N4 C14 C16 C18 -3.6(19) . . . . ?
C1 C4 C6 N1 3.5(19) . . . . ?
C4 C1 C10 C8 5.7(19) . . . . ?
C4 C1 C12 O1 175.2(11) . . . . ?
C4 C1 C12 O4 -2.0(17) . . . . ?
C6 N1 C8 C10 2(2) . . . . ?
C7 C2 C29 Zr1 68.2(3) . . . . ?
C7 C2 C29 C15 0.0 . . . . ?
C2 C7 C31 Zr1 -66.0(3) . . . . ?
C2 C7 C31 C15 0.0 . . . . ?
C29 C15 C31 Zr1 66.9(3) . . . . ?
C29 C15 C31 C7 0.0 . . . . ?
C31 C7 C2 Zr1 66.8(3) . . . . ?
C31 C7 C2 C29 0.0 . . . . ?
C31 C15 C29 Zr1 -68.3(3) . . . . ?
C31 C15 C29 C2 0.0 . . . . ?
C8 N1 C6 C4 -1.6(18) . . . . ?
C9 C11 C21 Zr3 -67.5(4) . . . . ?
C9 C11 C21 C5 0.0 . . . . ?
C11 C9 C19 Zr3 66.9(3) . . . . ?
C11 C9 C19 C5 0.0 . . . . ?
C19 C9 C11 Zr3 -66.5(3) . . . . ?
C19 C9 C11 C21 0.0 . . . . ?
C19 C5 C21 Zr3 68.5(4) . . . . ?
C19 C5 C21 C11 -0.1 . . . . ?
C21 C5 C19 Zr3 -68.1(4) . . . . ?
C21 C5 C19 C9 0.0 . . . . ?
C10 C1 C4 C6 -5.5(19) . . . . ?
C10 C1 C12 O1 -3.6(18) . . . . ?
C10 C1 C12 O4 179.2(11) . . . . ?
C12 C1 C4 C6 175.7(12) . . . . ?
C12 C1 C10 C8 -175.4(11) . . . . ?
C14 N4 C22 C20 -2.9(18) . . . . ?
C14 C16 C18 C20 2.7(19) . . . . ?
C14 C16 C18 C24 179.7(11) . . . . ?
C16 C18 C20 C22 -2.0(18) . . . . ?
C16 C18 C24 O6 -2.0(17) . . . . ?
C16 C18 C24 O8 179.1(11) . . . . ?
C18 C20 C22 N4 2.1(19) . . . . ?
C20 C18 C24 O6 174.9(11) . . . . ?
C20 C18 C24 O8 -4.0(17) . . . . ?
C22 N4 C14 C16 3.7(19) . . . . ?
C23 C13 C25 Zr2 -66.5(3) . . . . ?
C23 C13 C25 C3 0.0 . . . . ?
C13 C23 C27 Zr2 66.7(3) . . . . ?
C13 C23 C27 C3 0.0 . . . . ?
C25 C3 C27 Zr2 -68.3(3) . . . . ?
C25 C3 C27 C23 0.0 . . . . ?
C27 C23 C13 Zr2 -65.6(3) . . . . ?
C27 C23 C13 C25 0.0 . . . . ?
C27 C3 C25 Zr2 68.2(3) . . . . ?
C27 C3 C25 C13 0.0 . . . . ?
C24 C18 C20 C22 -178.9(11) . . . . ?
C26 N2 C34 C32 0(2) . . . . ?
C26 C28 C30 C32 -2.4(18) . . . . ?
C26 C28 C30 C36 -179.9(10) . . . . ?
C28 C30 C32 C34 1.5(19) . . . . ?
C28 C30 C36 O10 -178.0(10) . . . . ?
C28 C30 C36 O12 2.0(17) . . . . ?
C30 C32 C34 N2 0(2) . . . . ?
C32 C30 C36 O10 4.6(17) . . . . ?
C32 C30 C36 O12 -175.4(11) . . . . ?
C34 N2 C26 C28 -1.1(18) . . . . ?
C36 C30 C32 C34 178.8(12) . . . . ?

loop_
_twin_individual_id
_twin_individual_mass_fraction_refined
1 0.54(5)
2 0.46(5)

loop_
_smtbx_masks_void_nr
_smtbx_masks_void_average_x
_smtbx_masks_void_average_y
_smtbx_masks_void_average_z
_smtbx_masks_void_volume
_smtbx_masks_void_count_electrons
_smtbx_masks_void_content
1 -0.509 -0.276 0.250 762.3 178.2 '2 DMF,10 H2O'
2 -0.019 -0.700 0.750 762.3 178.5 '2 DMF,10 H2O'
